data_1514762
loop_
_publ_author_name
'Raskatov, Jevgenij A.'
'Thompson, Amber L.'
'Cowley, Andrew R.'
'Claridge, Timothy D. W.'
'Brown, John M.'

_publ_section_title
;
 Chiral recognition in contact ion-pairs; observation, characterization
 and analysis
;
_journal_issue 8
_journal_name_full 'Chemical Science'
_journal_page_first 3140
_journal_paper_doi 10.1039/c3sc51096d
_journal_volume 4
_journal_year 2013
_chemical_formula_moiety 'C52 H44 P2 Rh, C40 H24 B O4, 3(C H2 Cl2)'
_chemical_formula_sum 'C95 H74 B Cl6 O4 P2 Rh'
_chemical_formula_weight 1668.01
_chemical_melting_point ?
_chemical_name_systematic
;
((Bicyclo[2.2.1]hepta-2,5-diene)((rac)-bis-2,2'-(diphenylphosphino)-1,1'
-binaphthalene)rhodium)((rac)-bis-(1,1'-binaphthalen-2,2'-dioxo)boronate).
;
_space_group_IT_number 14
_symmetry_cell_setting monoclinic
_symmetry_space_group_name_Hall '-P 2ybc'
_symmetry_space_group_name_H-M 'P 1 21/c 1'
_atom_sites_solution_hydrogens geom
_atom_sites_solution_primary direct
_cell_angle_alpha 90
_cell_angle_beta 93.7932(3)
_cell_angle_gamma 90
_cell_formula_units_Z 4
_cell_length_a 19.3718(2)
_cell_length_b 20.1092(2)
_cell_length_c 21.5060(2)
_cell_measurement_reflns_used 19378
_cell_measurement_temperature 150
_cell_measurement_theta_max 27
_cell_measurement_theta_min 5
_cell_volume 8359.34(14)
_computing_cell_refinement 'DENZO/SCALEPACK (Otwinowski & Minor, 1997)'
_computing_data_collection 'COLLECT (Nonius, 1997-2001).'
_computing_data_reduction 'DENZO/SCALEPACK (Otwinowski & Minor, 1997)'
_computing_molecular_graphics 'CAMERON (Watkin et al., 1996)'
_computing_publication_material 'CRYSTALS (Betteridge et al., 2003)'
_computing_structure_refinement 'CRYSTALS (Betteridge et al., 2003)'
_computing_structure_solution
;
'SIR92 (Giacovazzo et al, 1992)'
;
_diffrn_ambient_temperature 150
_diffrn_measured_fraction_theta_full 0.993
_diffrn_measured_fraction_theta_max 0.993
_diffrn_measurement_device 'Nonius KappaCCD'
_diffrn_measurement_device_type Area
_diffrn_measurement_method \w
_diffrn_radiation_monochromator graphite
_diffrn_radiation_type 'Mo K\a'
_diffrn_radiation_wavelength 0.71073
_diffrn_reflns_av_R_equivalents 0.048
_diffrn_reflns_limit_h_max 25
_diffrn_reflns_limit_h_min -25
_diffrn_reflns_limit_k_max 26
_diffrn_reflns_limit_k_min 0
_diffrn_reflns_limit_l_max 27
_diffrn_reflns_limit_l_min 0
_diffrn_reflns_number 129861
_diffrn_reflns_theta_full 27.478
_diffrn_reflns_theta_max 27.478
_diffrn_reflns_theta_min 5.104
_diffrn_standards_number 0
_exptl_absorpt_coefficient_mu 0.486
_exptl_absorpt_correction_T_max 0.98
_exptl_absorpt_correction_T_min 0.86
_exptl_absorpt_correction_type multi-scan
_exptl_absorpt_process_details 'DENZO/SCALEPACK (Otwinowski & Minor, 1997)'
_exptl_crystal_colour clear_intense_yellow
_exptl_crystal_density_diffrn 1.325
_exptl_crystal_density_meas ?
_exptl_crystal_density_method 'not measured'
_exptl_crystal_description plate
_exptl_crystal_F_000 3432
_exptl_crystal_size_max 0.30
_exptl_crystal_size_mid 0.28
_exptl_crystal_size_min 0.05
_platon_squeeze_details
;
The discrete Fourier transform of the void region were treated as
contributions to the A and B parts of the calculated structure factors.
;
_refine_diff_density_max 0.78
_refine_diff_density_min -1.48
_refine_ls_extinction_method None
_refine_ls_goodness_of_fit_ref 0.9999
_refine_ls_hydrogen_treatment constr
_refine_ls_matrix_type full
_refine_ls_number_parameters 989
_refine_ls_number_reflns 19008
_refine_ls_number_restraints 0
_refine_ls_R_factor_all 0.0703
_refine_ls_R_factor_gt 0.0514
_refine_ls_shift/su_max 0.001264
_refine_ls_structure_factor_coef Fsqd
_refine_ls_weighting_details
;
Method= Modified Sheldrick
w=1/[\s^2^(F^2^) + ( 0.07P)^2^ +21.54P]
,where P=(max(Fo^2^,0) + 2Fc^2^)/3
;
_refine_ls_weighting_scheme calc
_refine_ls_wR_factor_all 0.1458
_refine_ls_wR_factor_gt 0.1331
_refine_ls_wR_factor_ref 0.1456
_reflns_limit_h_max 25
_reflns_limit_h_min -25
_reflns_limit_k_max 26
_reflns_limit_k_min 0
_reflns_limit_l_max 27
_reflns_limit_l_min 0
_reflns_number_gt 14743
_reflns_number_total 19014
_reflns_threshold_expression I>2.0\s(I)
_oxford_diffrn_Wilson_B_factor 2.09
_oxford_diffrn_Wilson_scale 23.61
_oxford_refine_ls_r_factor_ref 0.0703
_oxford_refine_ls_scale 0.19184(8)
_oxford_reflns_number_all 19014
_oxford_reflns_threshold_expression_ref I>-3.0\s(I)
_oxford_structure_analysis_title 5883
_cod_data_source_file c3sc51096d.txt
_cod_data_source_block 5883
_cod_depositor_comments
;
The following automatic conversions were performed:

'_chemical_melting_point' value '
Not determined' was changed to '?'
- the value is undefined or not given.

'_symmetry_cell_setting'
value 'Monoclinic' changed to 'monoclinic' according to
/usr/data/users/saulius/automatic-downloads/retrospective/RSC/lib/dictionaries/cif_core.dic
dictionary named 'cif_core.dic' version 2.4.2 from 2011-04-26.

Automatic conversion script
Id: cif_fix_values 2281 2013-09-26 08:29:07Z andrius 

The following automatic conversions were performed:

'_exptl_crystal_density_meas' value 'not measured' was changed to '?'
- the value is perceived as not measured.

Automatic conversion script
Id: cif_fix_values 3008 2015-01-20 13:52:24Z robertas 
;
_cod_original_sg_symbol_H-M 'P 1 21/c 1 '
_cod_original_formula_sum 'C95 H74 B1 Cl6 O4 P2 Rh1'
_cod_database_code 1514762

loop_
_symmetry_equiv_pos_as_xyz
x,y,z
-x,-y,-z
-x,y+1/2,-z+1/2
x,-y+1/2,z+1/2

loop_
_atom_site_label
_atom_site_type_symbol
_atom_site_fract_x
_atom_site_fract_y
_atom_site_fract_z
_atom_site_U_iso_or_equiv
_atom_site_occupancy
_atom_site_adp_type
_atom_site_refinement_flags_posn
_atom_site_disorder_group
Rh1 Rh 0.346292(11) 0.497993(11) 0.262889(10) 0.0204 1.0000 Uani . .
P2 P 0.23929(4) 0.44451(4) 0.24896(3) 0.0196 1.0000 Uani . .
C3 C 0.20017(14) 0.40491(14) 0.31583(13) 0.0206 1.0000 Uani . .
C4 C 0.19751(15) 0.33442(15) 0.32040(15) 0.0249 1.0000 Uani . .
C5 C 0.17503(16) 0.30421(15) 0.37233(15) 0.0272 1.0000 Uani . .
C6 C 0.15376(15) 0.34208(15) 0.42286(14) 0.0256 1.0000 Uani . .
C7 C 0.15582(14) 0.41229(15) 0.41915(14) 0.0228 1.0000 Uani . .
C8 C 0.17926(14) 0.44332(14) 0.36443(13) 0.0208 1.0000 Uani . .
C9 C 0.18026(14) 0.51777(14) 0.36087(13) 0.0198 1.0000 Uani . .
C10 C 0.24144(14) 0.55345(14) 0.36309(13) 0.0195 1.0000 Uani . .
P11 P 0.32617(4) 0.51332(4) 0.36646(3) 0.0205 1.0000 Uani . .
C12 C 0.38192(15) 0.56497(15) 0.41951(14) 0.0243 1.0000 Uani . .
C13 C 0.45192(16) 0.54653(17) 0.42741(15) 0.0301 1.0000 Uani . .
C14 C 0.49629(17) 0.5790(2) 0.47078(17) 0.0374 1.0000 Uani . .
C15 C 0.47135(19) 0.62903(19) 0.50749(17) 0.0405 1.0000 Uani . .
C16 C 0.4024(2) 0.64594(18) 0.50169(18) 0.0404 1.0000 Uani . .
C17 C 0.35763(18) 0.61456(17) 0.45755(16) 0.0333 1.0000 Uani . .
C18 C 0.32619(14) 0.43871(15) 0.41520(14) 0.0228 1.0000 Uani . .
C19 C 0.35122(15) 0.37928(15) 0.39295(15) 0.0263 1.0000 Uani . .
C20 C 0.35639(16) 0.32355(16) 0.43171(17) 0.0315 1.0000 Uani . .
C21 C 0.33699(16) 0.32740(17) 0.49203(16) 0.0331 1.0000 Uani . .
C22 C 0.31165(15) 0.38689(17) 0.51446(15) 0.0292 1.0000 Uani . .
C23 C 0.30698(14) 0.44237(16) 0.47655(14) 0.0249 1.0000 Uani . .
C24 C 0.24012(15) 0.62341(14) 0.35129(13) 0.0222 1.0000 Uani . .
C25 C 0.17891(16) 0.65655(15) 0.34240(14) 0.0248 1.0000 Uani . .
C26 C 0.11485(15) 0.62240(15) 0.34350(13) 0.0226 1.0000 Uani . .
C27 C 0.11499(14) 0.55216(15) 0.35112(13) 0.0214 1.0000 Uani . .
C28 C 0.05074(15) 0.51812(15) 0.34808(14) 0.0236 1.0000 Uani . .
C29 C -0.01052(16) 0.55211(17) 0.33956(14) 0.0277 1.0000 Uani . .
C30 C -0.01052(16) 0.62204(17) 0.33357(15) 0.0299 1.0000 Uani . .
C31 C 0.05051(16) 0.65612(16) 0.33535(15) 0.0283 1.0000 Uani . .
C32 C 0.13693(15) 0.44995(17) 0.47151(14) 0.0269 1.0000 Uani . .
C33 C 0.11604(17) 0.41842(19) 0.52348(16) 0.0348 1.0000 Uani . .
C34 C 0.11264(19) 0.3489(2) 0.52640(17) 0.0392 1.0000 Uani . .
C35 C 0.13118(17) 0.31142(18) 0.47732(16) 0.0343 1.0000 Uani . .
C36 C 0.17249(15) 0.50267(15) 0.21959(13) 0.0217 1.0000 Uani . .
C37 C 0.10349(15) 0.48183(16) 0.21103(14) 0.0258 1.0000 Uani . .
C38 C 0.05301(17) 0.52604(18) 0.18853(15) 0.0326 1.0000 Uani . .
C39 C 0.07006(19) 0.59151(19) 0.17665(16) 0.0373 1.0000 Uani . .
C40 C 0.13765(19) 0.61268(17) 0.18593(16) 0.0356 1.0000 Uani . .
C41 C 0.18903(16) 0.56856(15) 0.20692(14) 0.0267 1.0000 Uani . .
C42 C 0.23716(15) 0.37868(15) 0.18957(14) 0.0232 1.0000 Uani . .
C43 C 0.19437(16) 0.38160(17) 0.13531(15) 0.0282 1.0000 Uani . .
C44 C 0.19434(18) 0.33014(19) 0.09156(17) 0.0385 1.0000 Uani . .
C45 C 0.23675(18) 0.27571(18) 0.10213(18) 0.0393 1.0000 Uani . .
C46 C 0.28107(18) 0.27297(17) 0.15521(18) 0.0366 1.0000 Uani . .
C47 C 0.28185(16) 0.32409(15) 0.19835(16) 0.0294 1.0000 Uani . .
C48 C 0.40315(17) 0.59325(16) 0.25855(16) 0.0304 1.0000 Uani . .
C49 C 0.45276(16) 0.54467(17) 0.26595(16) 0.0301 1.0000 Uani . .
C50 C 0.49563(18) 0.51873(19) 0.21482(19) 0.0391 1.0000 Uani . .
C51 C 0.46456(18) 0.4563(2) 0.1844(2) 0.0432 1.0000 Uani . .
C52 C 0.38695(17) 0.45677(17) 0.17636(15) 0.0310 1.0000 Uani . .
C53 C 0.34480(18) 0.50964(17) 0.15930(15) 0.0312 1.0000 Uani . .
C54 C 0.3684(2) 0.57908(19) 0.14255(17) 0.0400 1.0000 Uani . .
C55 C 0.37910(19) 0.62650(18) 0.19834(18) 0.0388 1.0000 Uani . .
Cl56 Cl 0.32335(12) 1.03392(9) 0.34834(9) 0.1060 1.0000 Uani . .
C57 C 0.3434(6) 0.9699(6) 0.4019(5) 0.066(2) 0.5000 Uiso . 1
Cl58 Cl 0.3047(3) 0.98592(16) 0.46946(16) 0.1045 0.5000 Uani . 1
C59 C 0.3531(6) 0.9630(6) 0.3809(6) 0.066(2) 0.5000 Uiso . 2
Cl60 Cl 0.4121(2) 0.98380(16) 0.44362(19) 0.1008 0.5000 Uani . 2
Cl61 Cl 0.19419(9) 0.14910(9) 0.26481(10) 0.0970 1.0000 Uani . .
C62 C 0.1476(4) 0.0840(4) 0.2959(3) 0.0968 1.0000 Uani . .
Cl63 Cl 0.12792(10) 0.09807(12) 0.37243(9) 0.1108 1.0000 Uani . .
Cl64 Cl 0.37395(7) 0.96752(6) 0.12719(7) 0.0661 1.0000 Uani . .
C65 C 0.2970(3) 0.9510(2) 0.1617(3) 0.0650 1.0000 Uani . .
Cl66 Cl 0.23855(7) 1.01753(7) 0.15516(8) 0.0757 1.0000 Uani . .
O67 O 0.36674(11) 0.84667(11) 0.26130(10) 0.0274 1.0000 Uani . .
C68 C 0.42377(15) 0.80820(15) 0.25680(14) 0.0241 1.0000 Uani . .
C69 C 0.45201(17) 0.80434(16) 0.19742(15) 0.0289 1.0000 Uani . .
C70 C 0.50811(17) 0.76578(17) 0.18901(15) 0.0305 1.0000 Uani . .
C71 C 0.53762(16) 0.72593(16) 0.23843(14) 0.0266 1.0000 Uani . .
C72 C 0.51034(15) 0.73060(15) 0.29841(14) 0.0239 1.0000 Uani . .
C73 C 0.45573(15) 0.77675(15) 0.30834(13) 0.0229 1.0000 Uani . .
C74 C 0.43167(15) 0.79092(14) 0.37132(14) 0.0233 1.0000 Uani . .
C75 C 0.47907(16) 0.80994(14) 0.42250(14) 0.0245 1.0000 Uani . .
C76 C 0.55058(16) 0.82163(15) 0.41585(15) 0.0279 1.0000 Uani . .
C77 C 0.59425(19) 0.84081(17) 0.46535(17) 0.0367 1.0000 Uani . .
C78 C 0.5696(2) 0.84796(19) 0.52537(18) 0.0424 1.0000 Uani . .
C79 C 0.5012(2) 0.83817(18) 0.53344(17) 0.0397 1.0000 Uani . .
C80 C 0.45433(18) 0.82065(16) 0.48270(15) 0.0307 1.0000 Uani . .
C81 C 0.38234(19) 0.81505(17) 0.49020(16) 0.0344 1.0000 Uani . .
C82 C 0.33736(17) 0.80070(17) 0.44070(15) 0.0316 1.0000 Uani . .
C83 C 0.36155(16) 0.78903(15) 0.38088(14) 0.0256 1.0000 Uani . .
O84 O 0.31334(11) 0.77248(11) 0.33490(10) 0.0298 1.0000 Uani . .
B85 B 0.30308(17) 0.81343(18) 0.27891(16) 0.0260 1.0000 Uani . .
O86 O 0.27445(11) 0.76525(11) 0.23306(10) 0.0275 1.0000 Uani . .
C87 C 0.23961(16) 0.78668(15) 0.18030(14) 0.0252 1.0000 Uani . .
C88 C 0.17680(15) 0.81982(14) 0.18176(14) 0.0234 1.0000 Uani . .
C89 C 0.14700(15) 0.83305(15) 0.24262(14) 0.0239 1.0000 Uani . .
C90 C 0.07667(15) 0.81713(15) 0.25396(14) 0.0249 1.0000 Uani . .
C91 C 0.03336(16) 0.77873(16) 0.21217(15) 0.0276 1.0000 Uani . .
C92 C -0.03342(16) 0.76317(17) 0.22496(16) 0.0330 1.0000 Uani . .
C93 C -0.06081(16) 0.78581(18) 0.28019(17) 0.0341 1.0000 Uani . .
C94 C -0.02050(17) 0.82194(17) 0.32194(16) 0.0323 1.0000 Uani . .
C95 C 0.04889(16) 0.83793(16) 0.31099(15) 0.0284 1.0000 Uani . .
C96 C 0.09244(18) 0.87178(19) 0.35612(16) 0.0355 1.0000 Uani . .
C97 C 0.16066(17) 0.88134(18) 0.34715(16) 0.0340 1.0000 Uani . .
C98 C 0.18858(15) 0.86034(15) 0.29082(15) 0.0259 1.0000 Uani . .
O99 O 0.25726(11) 0.87123(11) 0.28602(10) 0.0276 1.0000 Uani . .
C100 C 0.14398(15) 0.84331(15) 0.12376(14) 0.0242 1.0000 Uani . .
C101 C 0.08396(16) 0.88415(16) 0.12015(14) 0.0266 1.0000 Uani . .
C102 C 0.05267(17) 0.90347(17) 0.06386(15) 0.0311 1.0000 Uani . .
C103 C 0.07985(18) 0.88420(18) 0.00756(15) 0.0341 1.0000 Uani . .
C104 C 0.13874(18) 0.84735(19) 0.00898(16) 0.0357 1.0000 Uani . .
C105 C 0.17308(16) 0.82655(17) 0.06657(15) 0.0290 1.0000 Uani . .
C106 C 0.23493(17) 0.78934(18) 0.06765(16) 0.0341 1.0000 Uani . .
C107 C 0.26782(16) 0.77084(16) 0.12330(15) 0.0303 1.0000 Uani . .
C108 C 0.53668(15) 0.68627(15) 0.34554(15) 0.0260 1.0000 Uani . .
C109 C 0.58672(16) 0.64102(16) 0.33430(16) 0.0307 1.0000 Uani . .
C110 C 0.61542(17) 0.63775(18) 0.27579(17) 0.0351 1.0000 Uani . .
C111 C 0.59133(17) 0.67963(17) 0.22919(17) 0.0333 1.0000 Uani . .
H41 H 0.2115 0.3080 0.2877 0.0303 1.0000 Uiso R .
H51 H 0.1731 0.2576 0.3731 0.0312 1.0000 Uiso R .
H131 H 0.4695 0.5123 0.4042 0.0355 1.0000 Uiso R .
H141 H 0.5429 0.5665 0.4745 0.0444 1.0000 Uiso R .
H151 H 0.5022 0.6517 0.5362 0.0480 1.0000 Uiso R .
H161 H 0.3843 0.6779 0.5277 0.0495 1.0000 Uiso R .
H171 H 0.3106 0.6272 0.4523 0.0414 1.0000 Uiso R .
H191 H 0.3646 0.3767 0.3507 0.0315 1.0000 Uiso R .
H201 H 0.3724 0.2835 0.4160 0.0361 1.0000 Uiso R .
H211 H 0.3413 0.2902 0.5189 0.0382 1.0000 Uiso R .
H221 H 0.2971 0.3900 0.5541 0.0342 1.0000 Uiso R .
H231 H 0.2912 0.4820 0.4924 0.0302 1.0000 Uiso R .
H241 H 0.2824 0.6465 0.3507 0.0263 1.0000 Uiso R .
H251 H 0.1786 0.7024 0.3356 0.0281 1.0000 Uiso R .
H281 H 0.0497 0.4718 0.3517 0.0277 1.0000 Uiso R .
H291 H -0.0526 0.5282 0.3377 0.0331 1.0000 Uiso R .
H301 H -0.0529 0.6452 0.3284 0.0352 1.0000 Uiso R .
H311 H 0.0496 0.7025 0.3314 0.0328 1.0000 Uiso R .
H321 H 0.1393 0.4958 0.4701 0.0320 1.0000 Uiso R .
H331 H 0.1038 0.4436 0.5570 0.0406 1.0000 Uiso R .
H341 H 0.0971 0.3279 0.5617 0.0462 1.0000 Uiso R .
H351 H 0.1306 0.2650 0.4800 0.0420 1.0000 Uiso R .
H371 H 0.0904 0.4382 0.2204 0.0304 1.0000 Uiso R .
H381 H 0.0080 0.5121 0.1811 0.0387 1.0000 Uiso R .
H391 H 0.0354 0.6210 0.1633 0.0416 1.0000 Uiso R .
H401 H 0.1488 0.6571 0.1764 0.0420 1.0000 Uiso R .
H411 H 0.2343 0.5833 0.2127 0.0325 1.0000 Uiso R .
H431 H 0.1653 0.4185 0.1286 0.0330 1.0000 Uiso R .
H441 H 0.1655 0.3325 0.0545 0.0449 1.0000 Uiso R .
H451 H 0.2353 0.2411 0.0724 0.0482 1.0000 Uiso R .
H461 H 0.3098 0.2359 0.1613 0.0441 1.0000 Uiso R .
H471 H 0.3122 0.3222 0.2331 0.0346 1.0000 Uiso R .
H481 H 0.3970 0.6205 0.2955 0.0359 1.0000 Uiso R .
H491 H 0.4749 0.5408 0.3072 0.0355 1.0000 Uiso R .
H501 H 0.5428 0.5093 0.2324 0.0468 1.0000 Uiso R .
H502 H 0.4982 0.5530 0.1828 0.0472 1.0000 Uiso R .
H511 H 0.4818 0.4525 0.1433 0.0520 1.0000 Uiso R .
H512 H 0.4789 0.4172 0.2082 0.0521 1.0000 Uiso R .
H521 H 0.3667 0.4121 0.1703 0.0367 1.0000 Uiso R .
H531 H 0.2990 0.4982 0.1398 0.0378 1.0000 Uiso R .
H541 H 0.4120 0.5748 0.1238 0.0491 1.0000 Uiso R .
H542 H 0.3335 0.5986 0.1126 0.0487 1.0000 Uiso R .
H551 H 0.4130 0.6599 0.1882 0.0481 1.0000 Uiso R .
H552 H 0.3351 0.6486 0.2049 0.0484 1.0000 Uiso R .
H571 H 0.3926 0.9681 0.4098 0.0772 0.5000 Uiso R 1
H572 H 0.3268 0.9276 0.3849 0.0772 0.5000 Uiso R 1
H591 H 0.3769 0.9375 0.3502 0.0770 0.5000 Uiso R 2
H592 H 0.3151 0.9371 0.3960 0.0770 0.5000 Uiso R 2
H622 H 0.1049 0.0779 0.2700 0.1215 1.0000 Uiso R .
H621 H 0.1765 0.0442 0.2966 0.1214 1.0000 Uiso R .
H652 H 0.3063 0.9420 0.2054 0.0713 1.0000 Uiso R .
H651 H 0.2764 0.9124 0.1416 0.0715 1.0000 Uiso R .
H691 H 0.4309 0.8288 0.1645 0.0347 1.0000 Uiso R .
H701 H 0.5274 0.7654 0.1506 0.0362 1.0000 Uiso R .
H761 H 0.5678 0.8162 0.3763 0.0324 1.0000 Uiso R .
H771 H 0.6409 0.8492 0.4590 0.0430 1.0000 Uiso R .
H781 H 0.6001 0.8596 0.5604 0.0480 1.0000 Uiso R .
H791 H 0.4855 0.8427 0.5746 0.0485 1.0000 Uiso R .
H811 H 0.3656 0.8215 0.5295 0.0401 1.0000 Uiso R .
H821 H 0.2897 0.7988 0.4458 0.0380 1.0000 Uiso R .
H911 H 0.0516 0.7630 0.1752 0.0329 1.0000 Uiso R .
H921 H -0.0621 0.7372 0.1956 0.0393 1.0000 Uiso R .
H931 H -0.1070 0.7760 0.2885 0.0413 1.0000 Uiso R .
H941 H -0.0392 0.8371 0.3590 0.0390 1.0000 Uiso R .
H961 H 0.0727 0.8876 0.3912 0.0402 1.0000 Uiso R .
H971 H 0.1900 0.9021 0.3771 0.0399 1.0000 Uiso R .
H1011 H 0.0650 0.8986 0.1567 0.0307 1.0000 Uiso R .
H1021 H 0.0133 0.9297 0.0627 0.0376 1.0000 Uiso R .
H1031 H 0.0570 0.8968 -0.0301 0.0404 1.0000 Uiso R .
H1041 H 0.1562 0.8354 -0.0291 0.0434 1.0000 Uiso R .
H1061 H 0.2531 0.7770 0.0298 0.0396 1.0000 Uiso R .
H1071 H 0.3092 0.7465 0.1235 0.0364 1.0000 Uiso R .
H1081 H 0.5194 0.6875 0.3856 0.0300 1.0000 Uiso R .
H1091 H 0.6022 0.6108 0.3657 0.0349 1.0000 Uiso R .
H1101 H 0.6502 0.6079 0.2674 0.0424 1.0000 Uiso R .
H1111 H 0.6102 0.6781 0.1913 0.0371 1.0000 Uiso R .

loop_
_atom_site_aniso_label
_atom_site_aniso_U_11
_atom_site_aniso_U_22
_atom_site_aniso_U_33
_atom_site_aniso_U_23
_atom_site_aniso_U_13
_atom_site_aniso_U_12
Rh1 0.01970(11) 0.01905(11) 0.02253(12) -0.00001(9) 0.00162(8) -0.00253(8)
P2 0.0195(3) 0.0175(3) 0.0217(4) -0.0004(3) 0.0001(3) -0.0003(3)
C3 0.0183(13) 0.0199(13) 0.0229(14) 0.0003(11) -0.0030(10) -0.0027(10)
C4 0.0256(14) 0.0199(14) 0.0285(15) 0.0000(12) -0.0027(12) -0.0027(11)
C5 0.0293(15) 0.0189(14) 0.0324(17) 0.0050(12) -0.0046(12) -0.0041(12)
C6 0.0210(13) 0.0260(15) 0.0290(16) 0.0080(12) -0.0057(11) -0.0026(12)
C7 0.0167(12) 0.0268(15) 0.0244(15) 0.0044(12) -0.0027(11) -0.0021(11)
C8 0.0160(12) 0.0208(14) 0.0249(14) 0.0024(11) -0.0044(10) -0.0021(10)
C9 0.0213(13) 0.0203(13) 0.0179(13) 0.0013(10) 0.0016(10) -0.0007(10)
C10 0.0219(13) 0.0184(13) 0.0181(13) 0.0007(10) 0.0003(10) 0.0009(10)
P11 0.0185(3) 0.0195(3) 0.0234(4) 0.0001(3) -0.0003(3) -0.0014(3)
C12 0.0232(14) 0.0220(14) 0.0268(15) 0.0033(11) -0.0040(11) -0.0046(11)
C13 0.0244(15) 0.0352(17) 0.0301(16) 0.0071(13) -0.0018(12) -0.0034(13)
C14 0.0235(15) 0.049(2) 0.0384(19) 0.0148(16) -0.0079(13) -0.0099(15)
C15 0.0424(19) 0.0358(19) 0.040(2) 0.0064(15) -0.0195(16) -0.0165(16)
C16 0.050(2) 0.0302(18) 0.039(2) -0.0071(15) -0.0133(16) -0.0038(16)
C17 0.0337(17) 0.0285(16) 0.0361(18) -0.0024(14) -0.0107(14) 0.0021(13)
C18 0.0167(12) 0.0242(14) 0.0267(15) 0.0023(11) -0.0038(11) -0.0012(11)
C19 0.0235(14) 0.0248(15) 0.0306(16) 0.0024(12) 0.0014(12) 0.0002(12)
C20 0.0271(15) 0.0233(15) 0.0439(19) 0.0051(13) 0.0007(13) 0.0026(12)
C21 0.0260(15) 0.0330(17) 0.0397(19) 0.0143(14) -0.0019(13) -0.0012(13)
C22 0.0230(14) 0.0386(18) 0.0255(15) 0.0066(13) -0.0022(12) -0.0023(13)
C23 0.0200(13) 0.0278(15) 0.0263(15) -0.0012(12) -0.0024(11) -0.0007(11)
C24 0.0239(14) 0.0203(14) 0.0223(14) -0.0008(11) 0.0020(11) -0.0036(11)
C25 0.0301(15) 0.0210(14) 0.0234(15) 0.0000(11) 0.0010(12) -0.0005(12)
C26 0.0264(14) 0.0228(14) 0.0185(13) 0.0011(11) 0.0012(11) 0.0015(11)
C27 0.0211(13) 0.0252(14) 0.0178(13) 0.0015(11) 0.0011(10) 0.0004(11)
C28 0.0222(14) 0.0264(15) 0.0223(14) 0.0020(11) 0.0019(11) 0.0008(11)
C29 0.0221(14) 0.0339(17) 0.0273(16) 0.0045(13) 0.0023(12) 0.0018(12)
C30 0.0228(14) 0.0368(18) 0.0299(16) 0.0062(13) 0.0018(12) 0.0096(13)
C31 0.0314(16) 0.0259(15) 0.0279(16) 0.0030(12) 0.0035(12) 0.0076(13)
C32 0.0230(14) 0.0311(16) 0.0265(15) 0.0043(12) 0.0007(11) 0.0000(12)
C33 0.0318(17) 0.047(2) 0.0266(16) 0.0059(14) 0.0050(13) 0.0026(15)
C34 0.0381(18) 0.046(2) 0.0339(19) 0.0178(16) 0.0052(15) -0.0011(16)
C35 0.0358(17) 0.0344(18) 0.0326(18) 0.0124(14) 0.0006(14) -0.0036(14)
C36 0.0232(13) 0.0233(14) 0.0184(13) -0.0009(11) 0.0006(10) 0.0021(11)
C37 0.0252(15) 0.0266(15) 0.0254(15) -0.0035(12) 0.0011(11) 0.0007(12)
C38 0.0257(15) 0.0419(19) 0.0298(17) -0.0028(14) -0.0022(12) 0.0047(14)
C39 0.0375(18) 0.0397(19) 0.0339(18) 0.0047(15) -0.0045(14) 0.0148(15)
C40 0.0443(19) 0.0258(16) 0.0367(18) 0.0085(14) 0.0022(15) 0.0066(14)
C41 0.0286(15) 0.0245(15) 0.0269(15) 0.0009(12) 0.0015(12) -0.0004(12)
C42 0.0213(13) 0.0214(14) 0.0271(15) -0.0035(11) 0.0032(11) -0.0018(11)
C43 0.0245(14) 0.0313(16) 0.0287(16) -0.0058(13) 0.0012(12) 0.0000(12)
C44 0.0335(17) 0.048(2) 0.0331(18) -0.0151(16) -0.0013(14) 0.0014(16)
C45 0.0349(18) 0.0359(19) 0.048(2) -0.0234(16) 0.0084(15) -0.0018(15)
C46 0.0330(17) 0.0273(17) 0.050(2) -0.0087(15) 0.0099(15) 0.0046(14)
C47 0.0275(15) 0.0230(15) 0.0377(18) -0.0005(13) 0.0034(13) 0.0018(12)
C48 0.0340(17) 0.0230(15) 0.0347(17) -0.0027(13) 0.0069(13) -0.0114(13)
C49 0.0239(15) 0.0325(17) 0.0339(17) -0.0038(13) 0.0014(12) -0.0091(13)
C50 0.0269(16) 0.042(2) 0.050(2) -0.0075(16) 0.0088(15) -0.0074(14)
C51 0.0314(18) 0.043(2) 0.057(2) -0.0177(18) 0.0157(16) -0.0047(16)
C52 0.0311(16) 0.0334(17) 0.0296(16) -0.0116(13) 0.0094(13) -0.0067(13)
C53 0.0359(17) 0.0368(18) 0.0215(15) -0.0008(13) 0.0072(12) -0.0099(14)
C54 0.046(2) 0.041(2) 0.0329(18) 0.0106(15) 0.0051(15) -0.0118(16)
C55 0.0385(18) 0.0295(17) 0.049(2) 0.0111(15) 0.0059(16) -0.0080(15)
Cl56 0.1630(18) 0.0674(10) 0.0869(11) 0.0179(8) 0.0032(11) -0.0032(11)
Cl58 0.179(4) 0.0666(18) 0.0733(19) 0.0069(15) 0.046(2) 0.004(2)
Cl60 0.121(3) 0.0626(18) 0.114(3) -0.0089(17) -0.026(2) 0.0015(18)
Cl61 0.0854(10) 0.0765(10) 0.1320(15) 0.0004(10) 0.0295(10) 0.0110(8)
C62 0.112(5) 0.094(5) 0.084(4) 0.006(4) 0.004(4) -0.016(4)
Cl63 0.0960(12) 0.1401(18) 0.0958(13) 0.0095(12) 0.0029(10) -0.0040(12)
Cl64 0.0769(8) 0.0408(6) 0.0830(9) 0.0150(6) 0.0239(6) 0.0041(5)
C65 0.067(3) 0.048(3) 0.081(3) 0.028(2) 0.007(3) -0.004(2)
Cl66 0.0579(7) 0.0646(8) 0.1041(11) 0.0265(7) 0.0029(7) 0.0039(6)
O67 0.0252(10) 0.0268(11) 0.0302(11) 0.0095(9) 0.0020(8) 0.0017(9)
C68 0.0242(14) 0.0239(14) 0.0242(15) 0.0048(11) 0.0018(11) -0.0022(12)
C69 0.0326(16) 0.0315(16) 0.0229(15) 0.0068(12) 0.0028(12) -0.0040(13)
C70 0.0321(16) 0.0349(17) 0.0249(15) 0.0019(13) 0.0052(12) -0.0065(14)
C71 0.0263(15) 0.0269(15) 0.0266(15) 0.0004(12) 0.0024(12) -0.0038(12)
C72 0.0240(14) 0.0224(14) 0.0252(15) 0.0003(11) -0.0007(11) -0.0052(11)
C73 0.0218(13) 0.0235(14) 0.0232(15) 0.0026(11) 0.0007(11) -0.0058(11)
C74 0.0262(14) 0.0196(14) 0.0241(15) 0.0035(11) 0.0010(11) 0.0005(11)
C75 0.0315(15) 0.0185(13) 0.0231(15) 0.0025(11) -0.0013(12) 0.0017(12)
C76 0.0311(16) 0.0240(15) 0.0283(16) 0.0009(12) -0.0011(12) 0.0000(12)
C77 0.0369(18) 0.0301(17) 0.042(2) -0.0030(15) -0.0071(15) 0.0013(14)
C78 0.053(2) 0.0360(19) 0.0357(19) -0.0088(15) -0.0157(16) 0.0075(17)
C79 0.054(2) 0.0364(19) 0.0277(18) -0.0054(14) -0.0021(15) 0.0112(17)
C80 0.0413(18) 0.0254(16) 0.0252(16) 0.0002(12) -0.0001(13) 0.0064(14)
C81 0.0438(19) 0.0351(18) 0.0255(16) 0.0019(13) 0.0105(14) 0.0077(15)
C82 0.0320(16) 0.0318(17) 0.0318(17) 0.0071(13) 0.0097(13) 0.0020(13)
C83 0.0286(15) 0.0223(14) 0.0260(15) 0.0067(12) 0.0022(12) -0.0010(12)
O84 0.0260(11) 0.0334(12) 0.0297(12) 0.0099(9) -0.0007(9) -0.0066(9)
B85 0.0232(16) 0.0283(17) 0.0263(17) 0.0028(14) 0.0006(13) 0.0006(13)
O86 0.0267(11) 0.0257(11) 0.0294(11) 0.0010(9) -0.0033(9) 0.0044(9)
C87 0.0268(15) 0.0212(14) 0.0272(15) 0.0002(12) 0.0002(12) -0.0010(12)
C88 0.0262(14) 0.0206(14) 0.0232(14) -0.0013(11) 0.0010(11) 0.0000(11)
C89 0.0248(14) 0.0221(14) 0.0245(15) 0.0019(11) 0.0001(11) 0.0033(11)
C90 0.0262(14) 0.0234(14) 0.0249(15) 0.0046(12) 0.0008(11) 0.0052(12)
C91 0.0274(15) 0.0289(16) 0.0262(16) 0.0034(12) 0.0004(12) 0.0040(12)
C92 0.0252(15) 0.0344(18) 0.0384(18) 0.0048(14) -0.0040(13) 0.0021(13)
C93 0.0216(15) 0.0378(18) 0.043(2) 0.0090(15) 0.0035(13) 0.0053(13)
C94 0.0286(16) 0.0347(18) 0.0342(18) 0.0037(14) 0.0062(13) 0.0100(14)
C95 0.0267(15) 0.0288(16) 0.0298(16) 0.0024(13) 0.0032(12) 0.0070(12)
C96 0.0362(17) 0.045(2) 0.0258(16) -0.0069(14) 0.0057(13) 0.0053(15)
C97 0.0330(17) 0.0403(19) 0.0282(17) -0.0077(14) -0.0006(13) 0.0001(14)
C98 0.0246(14) 0.0247(15) 0.0286(16) 0.0018(12) 0.0020(12) 0.0018(12)
O99 0.0256(10) 0.0283(11) 0.0287(11) -0.0012(9) -0.0001(8) 0.0007(9)
C100 0.0257(14) 0.0225(14) 0.0244(15) -0.0015(11) 0.0020(11) 0.0001(12)
C101 0.0282(15) 0.0279(15) 0.0239(15) 0.0011(12) 0.0023(12) 0.0030(12)
C102 0.0303(16) 0.0318(17) 0.0308(17) 0.0039(13) -0.0007(13) 0.0056(13)
C103 0.0360(17) 0.0402(19) 0.0255(16) 0.0040(14) -0.0031(13) 0.0022(15)
C104 0.0365(18) 0.048(2) 0.0233(16) -0.0011(14) 0.0046(13) 0.0007(15)
C105 0.0292(15) 0.0329(17) 0.0251(15) -0.0009(13) 0.0037(12) 0.0022(13)
C106 0.0338(17) 0.0417(19) 0.0275(17) -0.0045(14) 0.0061(13) 0.0059(15)
C107 0.0271(15) 0.0302(16) 0.0338(17) -0.0018(13) 0.0037(13) 0.0067(13)
C108 0.0262(15) 0.0231(15) 0.0282(16) -0.0005(12) -0.0018(12) -0.0029(12)
C109 0.0301(16) 0.0231(15) 0.0378(18) 0.0008(13) -0.0068(13) -0.0017(13)
C110 0.0279(16) 0.0323(17) 0.045(2) -0.0072(15) 0.0010(14) 0.0036(14)
C111 0.0295(16) 0.0339(18) 0.0372(18) -0.0055(14) 0.0075(14) -0.0008(14)

loop_
_atom_type_symbol
_atom_type_scat_dispersion_real
_atom_type_scat_dispersion_imag
_atom_type_scat_Cromer_Mann_a1
_atom_type_scat_Cromer_Mann_b1
_atom_type_scat_Cromer_Mann_a2
_atom_type_scat_Cromer_Mann_b2
_atom_type_scat_Cromer_Mann_a3
_atom_type_scat_Cromer_Mann_b3
_atom_type_scat_Cromer_Mann_a4
_atom_type_scat_Cromer_Mann_b4
_atom_type_scat_Cromer_Mann_c
_atom_type_scat_source
C 0.0033 0.0016 2.3100 20.8439 1.0200 10.2075 1.5886 0.5687 0.8650 51.6512 0.2156 'International Tables Vol C 4.2.6.8 and 6.1.1.4'
H 0.0000 0.0000 0.4930 10.5109 0.3229 26.1257 0.1402 3.1424 0.0408 57.7998 0.0030 'International Tables Vol C 4.2.6.8 and 6.1.1.4'
B 0.0013 0.0007 2.0545 23.2185 1.3326 1.0210 1.0979 60.3498 0.7068 0.1403 -0.1932 'International Tables Vol C 4.2.6.8 and 6.1.1.4'
O 0.0106 0.0060 3.0485 13.2771 2.2868 5.7011 1.5463 0.3239 0.8670 32.9089 0.2508 'International Tables Vol C 4.2.6.8 and 6.1.1.4'
P 0.1023 0.0942 6.4345 1.9067 4.1791 27.1570 1.7800 0.5260 1.4908 68.1645 1.1149 'International Tables Vol C 4.2.6.8 and 6.1.1.4'
Rh -1.1178 0.9187 19.2957 0.7515 14.3501 8.2176 4.7343 25.8749 1.2892 98.6062 5.3280 'International Tables Vol C 4.2.6.8 and 6.1.1.4'
Cl 0.1484 0.1585 11.4604 0.0104 7.1964 1.1662 6.2556 18.5194 1.6455 47.7784 -9.5574 'International Tables Vol C 4.2.6.8 and 6.1.1.4'

loop_
_geom_angle_atom_site_label_1
_geom_angle_atom_site_label_2
_geom_angle_atom_site_label_3
_geom_angle
_geom_angle_publ_flag
P2 Rh1 P11 88.87(3) yes
P2 Rh1 C48 146.31(9) yes
P11 Rh1 C48 92.37(9) yes
P2 Rh1 C49 173.51(9) yes
P11 Rh1 C49 97.37(9) yes
C48 Rh1 C49 35.67(12) yes
P2 Rh1 C52 94.66(8) yes
P11 Rh1 C52 161.38(10) yes
C48 Rh1 C52 94.72(12) yes
C49 Rh1 C52 78.86(12) yes
P2 Rh1 C53 88.14(9) yes
P11 Rh1 C53 162.75(9) yes
C48 Rh1 C53 80.87(12) yes
C49 Rh1 C53 86.41(12) yes
C52 Rh1 C53 35.87(13) yes
Rh1 P2 C3 120.27(9) yes
Rh1 P2 C36 110.60(10) yes
C3 P2 C36 103.14(13) yes
Rh1 P2 C42 113.54(9) yes
C3 P2 C42 103.81(13) yes
C36 P2 C42 103.78(13) yes
P2 C3 C4 120.1(2) yes
P2 C3 C8 120.2(2) yes
C4 C3 C8 119.4(3) yes
C3 C4 C5 120.9(3) yes
C3 C4 H41 120.0 no
C5 C4 H41 119.1 no
C4 C5 C6 121.0(3) yes
C4 C5 H51 118.3 no
C6 C5 H51 120.7 no
C5 C6 C7 119.0(3) yes
C5 C6 C35 121.6(3) yes
C7 C6 C35 119.5(3) yes
C6 C7 C8 119.5(3) yes
C6 C7 C32 118.4(3) yes
C8 C7 C32 122.0(3) yes
C7 C8 C3 120.2(3) yes
C7 C8 C9 118.9(3) yes
C3 C8 C9 120.9(3) yes
C8 C9 C10 122.0(2) yes
C8 C9 C27 118.1(2) yes
C10 C9 C27 119.8(3) yes
C9 C10 P11 122.5(2) yes
C9 C10 C24 119.9(3) yes
P11 C10 C24 116.6(2) yes
C10 P11 Rh1 103.27(9) yes
C10 P11 C12 105.32(13) yes
Rh1 P11 C12 122.99(10) yes
C10 P11 C18 110.56(13) yes
Rh1 P11 C18 116.73(10) yes
C12 P11 C18 97.45(13) yes
P11 C12 C13 116.6(2) yes
P11 C12 C17 124.2(2) yes
C13 C12 C17 118.6(3) yes
C12 C13 C14 120.5(3) yes
C12 C13 H131 121.0 no
C14 C13 H131 118.5 no
C13 C14 C15 120.0(3) yes
C13 C14 H141 118.9 no
C15 C14 H141 121.1 no
C14 C15 C16 120.0(3) yes
C14 C15 H151 119.5 no
C16 C15 H151 120.5 no
C15 C16 C17 120.4(4) yes
C15 C16 H161 121.1 no
C17 C16 H161 118.5 no
C16 C17 C12 120.4(3) yes
C16 C17 H171 120.8 no
C12 C17 H171 118.9 no
P11 C18 C19 119.7(2) yes
P11 C18 C23 120.5(2) yes
C19 C18 C23 119.5(3) yes
C18 C19 C20 119.9(3) yes
C18 C19 H191 119.6 no
C20 C19 H191 120.5 no
C19 C20 C21 120.3(3) yes
C19 C20 H201 119.2 no
C21 C20 H201 120.5 no
C20 C21 C22 120.0(3) yes
C20 C21 H211 120.8 no
C22 C21 H211 119.2 no
C21 C22 C23 120.0(3) yes
C21 C22 H221 121.2 no
C23 C22 H221 118.8 no
C18 C23 C22 120.3(3) yes
C18 C23 H231 120.6 no
C22 C23 H231 119.1 no
C10 C24 C25 120.8(3) yes
C10 C24 H241 118.8 no
C25 C24 H241 120.5 no
C24 C25 C26 121.0(3) yes
C24 C25 H251 120.1 no
C26 C25 H251 119.0 no
C25 C26 C27 119.2(3) yes
C25 C26 C31 121.9(3) yes
C27 C26 C31 118.9(3) yes
C9 C27 C26 119.2(3) yes
C9 C27 C28 122.2(3) yes
C26 C27 C28 118.6(3) yes
C27 C28 C29 121.0(3) yes
C27 C28 H281 120.0 no
C29 C28 H281 119.0 no
C28 C29 C30 120.2(3) yes
C28 C29 H291 119.3 no
C30 C29 H291 120.5 no
C29 C30 C31 120.2(3) yes
C29 C30 H301 119.7 no
C31 C30 H301 120.1 no
C26 C31 C30 121.0(3) yes
C26 C31 H311 119.9 no
C30 C31 H311 119.1 no
C7 C32 C33 120.3(3) yes
C7 C32 H321 119.2 no
C33 C32 H321 120.5 no
C32 C33 C34 121.1(3) yes
C32 C33 H331 119.2 no
C34 C33 H331 119.7 no
C33 C34 C35 120.0(3) yes
C33 C34 H341 120.3 no
C35 C34 H341 119.6 no
C6 C35 C34 120.7(3) yes
C6 C35 H351 119.4 no
C34 C35 H351 119.9 no
P2 C36 C37 120.1(2) yes
P2 C36 C41 120.6(2) yes
C37 C36 C41 119.2(3) yes
C36 C37 C38 119.9(3) yes
C36 C37 H371 121.4 no
C38 C37 H371 118.7 no
C37 C38 C39 120.2(3) yes
C37 C38 H381 120.4 no
C39 C38 H381 119.4 no
C38 C39 C40 120.2(3) yes
C38 C39 H391 119.2 no
C40 C39 H391 120.6 no
C39 C40 C41 120.3(3) yes
C39 C40 H401 119.3 no
C41 C40 H401 120.4 no
C36 C41 C40 120.2(3) yes
C36 C41 H411 120.4 no
C40 C41 H411 119.4 no
P2 C42 C43 122.6(2) yes
P2 C42 C47 119.0(2) yes
C43 C42 C47 118.4(3) yes
C42 C43 C44 120.5(3) yes
C42 C43 H431 118.9 no
C44 C43 H431 120.5 no
C43 C44 C45 120.2(3) yes
C43 C44 H441 120.3 no
C45 C44 H441 119.5 no
C44 C45 C46 119.9(3) yes
C44 C45 H451 118.8 no
C46 C45 H451 121.3 no
C45 C46 C47 120.1(3) yes
C45 C46 H461 118.6 no
C47 C46 H461 121.2 no
C42 C47 C46 120.8(3) yes
C42 C47 H471 119.8 no
C46 C47 H471 119.5 no
Rh1 C48 C49 74.08(18) yes
Rh1 C48 C55 107.1(2) yes
C49 C48 C55 126.2(3) yes
Rh1 C48 H481 111.2 no
C49 C48 H481 115.2 no
C55 C48 H481 113.8 no
Rh1 C49 C48 70.24(17) yes
Rh1 C49 C50 112.3(2) yes
C48 C49 C50 125.1(3) yes
Rh1 C49 H491 110.0 no
C48 C49 H491 115.4 no
C50 C49 H491 114.2 no
C49 C50 C51 112.1(3) yes
C49 C50 H501 109.2 no
C51 C50 H501 109.7 no
C49 C50 H502 108.9 no
C51 C50 H502 108.4 no
H501 C50 H502 108.4 no
C50 C51 C52 114.1(3) yes
C50 C51 H511 107.9 no
C52 C51 H511 107.4 no
C50 C51 H512 110.4 no
C52 C51 H512 108.4 no
H511 C51 H512 108.4 no
C51 C52 Rh1 108.3(2) yes
C51 C52 C53 127.4(3) yes
Rh1 C52 C53 72.47(18) yes
C51 C52 H521 113.3 no
Rh1 C52 H521 106.9 no
C53 C52 H521 116.4 no
Rh1 C53 C52 71.66(19) yes
Rh1 C53 C54 110.4(2) yes
C52 C53 C54 126.2(3) yes
Rh1 C53 H531 110.6 no
C52 C53 H531 115.8 no
C54 C53 H531 113.0 no
C53 C54 C55 114.4(3) yes
C53 C54 H541 107.6 no
C55 C54 H541 107.7 no
C53 C54 H542 108.5 no
C55 C54 H542 108.4 no
H541 C54 H542 110.1 no
C54 C55 C48 114.5(3) yes
C54 C55 H551 108.1 no
C48 C55 H551 108.9 no
C54 C55 H552 108.6 no
C48 C55 H552 107.5 no
H551 C55 H552 109.0 no
Cl56 C57 Cl58 109.2(7) yes
Cl56 C57 H571 108.7 no
Cl58 C57 H571 110.0 no
Cl56 C57 H572 110.0 no
Cl58 C57 H572 109.3 no
H571 C57 H572 109.5 no
Cl56 C59 Cl60 107.8(7) yes
Cl56 C59 H591 109.2 no
Cl60 C59 H591 109.3 no
Cl56 C59 H592 110.4 no
Cl60 C59 H592 109.8 no
H591 C59 H592 110.2 no
Cl61 C62 Cl63 113.0(4) yes
Cl61 C62 H622 108.3 no
Cl63 C62 H622 109.5 no
Cl61 C62 H621 108.0 no
Cl63 C62 H621 106.3 no
H622 C62 H621 111.7 no
Cl64 C65 Cl66 112.8(2) yes
Cl64 C65 H652 110.0 no
Cl66 C65 H652 107.5 no
Cl64 C65 H651 107.7 no
Cl66 C65 H651 109.5 no
H652 C65 H651 109.4 no
C68 O67 B85 117.3(2) yes
O67 C68 C69 117.2(3) yes
O67 C68 C73 121.7(3) yes
C69 C68 C73 120.9(3) yes
C68 C69 C70 120.6(3) yes
C68 C69 H691 118.4 no
C70 C69 H691 121.0 no
C69 C70 C71 120.6(3) yes
C69 C70 H701 119.7 no
C71 C70 H701 119.7 no
C70 C71 C72 118.9(3) yes
C70 C71 C111 121.8(3) yes
C72 C71 C111 119.2(3) yes
C71 C72 C73 119.8(3) yes
C71 C72 C108 117.8(3) yes
C73 C72 C108 122.3(3) yes
C72 C73 C68 118.1(3) yes
C72 C73 C74 122.5(3) yes
C68 C73 C74 119.3(3) yes
C73 C74 C75 121.7(3) yes
C73 C74 C83 119.9(3) yes
C75 C74 C83 118.4(3) yes
C74 C75 C76 123.0(3) yes
C74 C75 C80 119.9(3) yes
C76 C75 C80 117.0(3) yes
C75 C76 C77 121.6(3) yes
C75 C76 H761 118.5 no
C77 C76 H761 119.9 no
C76 C77 C78 120.7(3) yes
C76 C77 H771 119.2 no
C78 C77 H771 120.1 no
C77 C78 C79 119.5(3) yes
C77 C78 H781 121.2 no
C79 C78 H781 119.4 no
C78 C79 C80 121.1(3) yes
C78 C79 H791 118.4 no
C80 C79 H791 120.5 no
C75 C80 C79 120.0(3) yes
C75 C80 C81 118.9(3) yes
C79 C80 C81 121.1(3) yes
C80 C81 C82 120.7(3) yes
C80 C81 H811 119.7 no
C82 C81 H811 119.6 no
C81 C82 C83 120.8(3) yes
C81 C82 H821 120.0 no
C83 C82 H821 119.2 no
C82 C83 C74 121.0(3) yes
C82 C83 O84 116.7(3) yes
C74 C83 O84 122.2(3) yes
C83 O84 B85 120.8(2) yes
O67 B85 O84 113.4(3) yes
O67 B85 O86 114.4(3) yes
O84 B85 O86 101.9(3) yes
O67 B85 O99 100.9(2) yes
O84 B85 O99 114.1(3) yes
O86 B85 O99 112.8(3) yes
B85 O86 C87 120.0(2) yes
O86 C87 C88 121.6(3) yes
O86 C87 C107 117.2(3) yes
C88 C87 C107 121.2(3) yes
C87 C88 C89 119.8(3) yes
C87 C88 C100 118.3(3) yes
C89 C88 C100 121.8(3) yes
C88 C89 C90 122.5(3) yes
C88 C89 C98 119.3(3) yes
C90 C89 C98 118.2(3) yes
C89 C90 C91 122.8(3) yes
C89 C90 C95 119.6(3) yes
C91 C90 C95 117.5(3) yes
C90 C91 C92 121.5(3) yes
C90 C91 H911 118.4 no
C92 C91 H911 120.1 no
C91 C92 C93 120.4(3) yes
C91 C92 H921 120.0 no
C93 C92 H921 119.5 no
C92 C93 C94 119.8(3) yes
C92 C93 H931 120.5 no
C94 C93 H931 119.7 no
C93 C94 C95 121.4(3) yes
C93 C94 H941 119.5 no
C95 C94 H941 119.1 no
C90 C95 C94 119.3(3) yes
C90 C95 C96 119.1(3) yes
C94 C95 C96 121.6(3) yes
C95 C96 C97 120.7(3) yes
C95 C96 H961 117.6 no
C97 C96 H961 121.7 no
C96 C97 C98 120.4(3) yes
C96 C97 H971 121.3 no
C98 C97 H971 118.3 no
C97 C98 C89 121.4(3) yes
C97 C98 O99 116.5(3) yes
C89 C98 O99 122.1(3) yes
C98 O99 B85 118.6(2) yes
C88 C100 C101 123.3(3) yes
C88 C100 C105 119.4(3) yes
C101 C100 C105 117.2(3) yes
C100 C101 C102 121.6(3) yes
C100 C101 H1011 119.9 no
C102 C101 H1011 118.5 no
C101 C102 C103 120.8(3) yes
C101 C102 H1021 119.9 no
C103 C102 H1021 119.3 no
C102 C103 C104 119.5(3) yes
C102 C103 H1031 119.3 no
C104 C103 H1031 121.2 no
C103 C104 C105 121.4(3) yes
C103 C104 H1041 118.1 no
C105 C104 H1041 120.5 no
C104 C105 C100 119.3(3) yes
C104 C105 C106 121.0(3) yes
C100 C105 C106 119.6(3) yes
C105 C106 C107 120.3(3) yes
C105 C106 H1061 119.4 no
C107 C106 H1061 120.3 no
C87 C107 C106 120.9(3) yes
C87 C107 H1071 119.5 no
C106 C107 H1071 119.6 no
C72 C108 C109 121.3(3) yes
C72 C108 H1081 120.1 no
C109 C108 H1081 118.6 no
C108 C109 C110 121.1(3) yes
C108 C109 H1091 120.0 no
C110 C109 H1091 118.9 no
C109 C110 C111 119.3(3) yes
C109 C110 H1101 122.5 no
C111 C110 H1101 118.2 no
C71 C111 C110 121.3(3) yes
C71 C111 H1111 119.0 no
C110 C111 H1111 119.7 no

loop_
_geom_bond_atom_site_label_1
_geom_bond_atom_site_label_2
_geom_bond_distance
_geom_bond_publ_flag
Rh1 P2 2.3369(7) yes
Rh1 P11 2.3071(8) yes
Rh1 C48 2.215(3) yes
Rh1 C49 2.263(3) yes
Rh1 C52 2.228(3) yes
Rh1 C53 2.238(3) yes
P2 C3 1.850(3) yes
P2 C36 1.826(3) yes
P2 C42 1.838(3) yes
C3 C4 1.422(4) yes
C3 C8 1.382(4) yes
C4 C5 1.368(4) yes
C4 H41 0.935 no
C5 C6 1.411(5) yes
C5 H51 0.938 no
C6 C7 1.415(4) yes
C6 C35 1.418(4) yes
C7 C8 1.432(4) yes
C7 C32 1.425(4) yes
C8 C9 1.499(4) yes
C9 C10 1.384(4) yes
C9 C27 1.444(4) yes
C10 P11 1.826(3) yes
C10 C24 1.429(4) yes
P11 C12 1.839(3) yes
P11 C18 1.830(3) yes
C12 C13 1.405(4) yes
C12 C17 1.391(5) yes
C13 C14 1.388(5) yes
C13 H131 0.928 no
C14 C15 1.386(6) yes
C14 H141 0.935 no
C15 C16 1.375(5) yes
C15 H151 0.947 no
C16 C17 1.394(5) yes
C16 H161 0.935 no
C17 H171 0.946 no
C18 C19 1.387(4) yes
C18 C23 1.396(4) yes
C19 C20 1.396(4) yes
C19 H191 0.963 no
C20 C21 1.376(5) yes
C20 H201 0.934 no
C21 C22 1.392(5) yes
C21 H211 0.944 no
C22 C23 1.381(4) yes
C22 H221 0.917 no
C23 H231 0.926 no
C24 C25 1.362(4) yes
C24 H241 0.943 no
C25 C26 1.420(4) yes
C25 H251 0.933 no
C26 C27 1.422(4) yes
C26 C31 1.420(4) yes
C27 C28 1.418(4) yes
C28 C29 1.371(4) yes
C28 H281 0.935 no
C29 C30 1.412(5) yes
C29 H291 0.945 no
C30 C31 1.365(5) yes
C30 H301 0.944 no
C31 H311 0.937 no
C32 C33 1.369(4) yes
C32 H321 0.924 no
C33 C34 1.402(5) yes
C33 H331 0.925 no
C34 C35 1.364(5) yes
C34 H341 0.936 no
C35 H351 0.936 no
C36 C37 1.401(4) yes
C36 C41 1.394(4) yes
C37 C38 1.385(5) yes
C37 H371 0.938 no
C38 C39 1.385(5) yes
C38 H381 0.919 no
C39 C40 1.379(5) yes
C39 H391 0.927 no
C40 C41 1.386(4) yes
C40 H401 0.944 no
C41 H411 0.927 no
C42 C43 1.387(4) yes
C42 C47 1.403(4) yes
C43 C44 1.399(5) yes
C43 H431 0.938 no
C44 C45 1.378(5) yes
C44 H441 0.944 no
C45 C46 1.383(5) yes
C45 H451 0.945 no
C46 C47 1.384(5) yes
C46 H461 0.935 no
C47 H471 0.921 no
C48 C49 1.372(5) yes
C48 C55 1.504(5) yes
C48 H481 0.978 no
C49 C50 1.514(5) yes
C49 H491 0.962 no
C50 C51 1.522(5) yes
C50 H501 0.984 no
C50 H502 0.979 no
C51 C52 1.502(5) yes
C51 H511 0.967 no
C51 H512 0.970 no
C52 C53 1.375(5) yes
C52 H521 0.985 no
C53 C54 1.520(5) yes
C53 H531 0.984 no
C54 C55 1.536(5) yes
C54 H541 0.964 no
C54 H542 0.984 no
C55 H551 0.975 no
C55 H552 0.979 no
Cl56 C57 1.753(13) yes
C57 Cl58 1.710(12) yes
C57 H571 0.958 no
C57 H572 0.972 no
C59 Cl60 1.760(12) yes
C59 H591 0.977 no
C59 H592 0.974 no
Cl61 C62 1.749(7) yes
C62 Cl63 1.736(7) yes
C62 H622 0.974 no
C62 H621 0.977 no
Cl64 C65 1.740(5) yes
C65 Cl66 1.753(5) yes
C65 H652 0.962 no
C65 H651 0.962 no
O67 C68 1.357(4) yes
O67 B85 1.474(4) yes
C68 C69 1.424(4) yes
C68 C73 1.386(4) yes
C69 C70 1.357(5) yes
C69 H691 0.935 no
C70 C71 1.421(4) yes
C70 H701 0.929 no
C71 C72 1.429(4) yes
C71 C111 1.420(5) yes
C72 C73 1.434(4) yes
C72 C108 1.419(4) yes
C73 C74 1.489(4) yes
C74 C75 1.438(4) yes
C74 C83 1.388(4) yes
C75 C76 1.422(4) yes
C75 C80 1.426(4) yes
C76 C77 1.370(5) yes
C76 H761 0.941 no
C77 C78 1.413(5) yes
C77 H771 0.939 no
C78 C79 1.362(6) yes
C78 H781 0.955 no
C79 C80 1.417(5) yes
C79 H791 0.960 no
C80 C81 1.419(5) yes
C81 C82 1.361(5) yes
C81 H811 0.933 no
C82 C83 1.418(4) yes
C82 H821 0.938 no
C83 O84 1.356(4) yes
O84 B85 1.461(4) yes
B85 O86 1.465(4) yes
B85 O99 1.477(4) yes
O86 C87 1.352(4) yes
C87 C88 1.390(4) yes
C87 C107 1.411(4) yes
C88 C89 1.489(4) yes
C88 C100 1.441(4) yes
C89 C90 1.436(4) yes
C89 C98 1.384(4) yes
C90 C91 1.417(4) yes
C90 C95 1.434(4) yes
C91 C92 1.376(4) yes
C91 H911 0.946 no
C92 C93 1.408(5) yes
C92 H921 0.967 no
C93 C94 1.360(5) yes
C93 H931 0.945 no
C94 C95 1.417(4) yes
C94 H941 0.947 no
C95 C96 1.417(5) yes
C96 C97 1.362(5) yes
C96 H961 0.924 no
C97 C98 1.423(4) yes
C97 H971 0.929 no
C98 O99 1.359(4) yes
C100 C101 1.421(4) yes
C100 C105 1.427(4) yes
C101 C102 1.373(4) yes
C101 H1011 0.936 no
C102 C103 1.406(5) yes
C102 H1021 0.927 no
C103 C104 1.359(5) yes
C103 H1031 0.931 no
C104 C105 1.429(5) yes
C104 H1041 0.939 no
C105 C106 1.411(5) yes
C106 C107 1.369(5) yes
C106 H1061 0.942 no
C107 H1071 0.940 no
C108 C109 1.363(4) yes
C108 H1081 0.945 no
C109 C110 1.411(5) yes
C109 H1091 0.942 no
C110 C111 1.367(5) yes
C110 H1101 0.929 no
C111 H1111 0.916 no

loop_
_geom_hbond_atom_site_label_D
_geom_hbond_atom_site_label_H
_geom_hbond_atom_site_label_A
_geom_hbond_angle_DHA
_geom_hbond_distance_DH
_geom_hbond_distance_HA
_geom_hbond_distance_DA
_geom_hbond_publ_flag
C4 H41 C47 136 0.94 2.45 3.189(5) yes
C17 H171 C24 124 0.95 2.49 3.122(5) yes
C43 H431 C37 126 0.94 2.55 3.193(5) yes
C52 H521 C47 150 0.98 2.52 3.408(5) yes
C65 H652 O67 132 0.96 2.51 3.230(5) yes
C65 H652 O99 137 0.96 2.48 3.255(5) yes

loop_
_platon_squeeze_void_nr
_platon_squeeze_void_average_x
_platon_squeeze_void_average_y
_platon_squeeze_void_average_z
_platon_squeeze_void_volume
_platon_squeeze_void_count_electrons
_platon_squeeze_void_content
1 0.000 0.000 0.500 356 30 ' '
2 0.000 0.500 0.000 357 30 ' '
3 0.264 0.173 0.433 32 1 ' '
4 0.264 0.327 0.933 32 1 ' '
5 0.736 0.673 0.067 32 1 ' '
6 0.736 0.827 0.567 31 1 ' '
